data_1564508
loop_
_publ_author_name
'Santiago, Pedro H.O.'
'Santiago, Mariana B.'
'Martins, Carlos H.G.'
'Gatto, Claudia C.'

_publ_section_title
;
 Copper(II) and zinc(II) complexes with Hydrazone: Synthesis, crystal
 structure, Hirshfeld surface and antibacterial activity
;
_journal_name_full 'Inorganica Chimica Acta'
_journal_page_first 119632
_journal_paper_doi 10.1016/j.ica.2020.119632
_journal_volume 508
_journal_year 2020
_chemical_formula_moiety 'C13 H12 Cl2 Cu N4 O, 2(H2 O)'
_chemical_formula_sum 'C13 H16 Cl2 Cu N4 O3'
_chemical_formula_weight 410.74
_space_group_crystal_system triclinic
_space_group_IT_number 2
_space_group_name_Hall '-P 1'
_space_group_name_H-M_alt 'P -1'
_atom_sites_solution_hydrogens mixed
_atom_sites_solution_primary direct
_cell_angle_alpha 94.723(3)
_cell_angle_beta 96.994(3)
_cell_angle_gamma 118.855(2)
_cell_formula_units_Z 2
_cell_length_a 8.6985(11)
_cell_length_b 8.7793(11)
_cell_length_c 12.6496(16)
_cell_measurement_reflns_used 3482
_cell_measurement_temperature 273(2)
_cell_measurement_theta_max 21.69
_cell_measurement_theta_min 2.68
_cell_volume 828.64(18)
_computing_molecular_graphics 'Olex2 (Dolomanov et al., 2009)'
_computing_publication_material 'Olex2 (Dolomanov et al., 2009)'
_computing_structure_refinement 'ShelXL (Sheldrick, 2015)'
_computing_structure_solution 'ShelXS (Sheldrick, 2008)'
_diffrn_ambient_temperature 273.15
_diffrn_measured_fraction_theta_full 1.000
_diffrn_measured_fraction_theta_max 0.998
_diffrn_measurement_device_type 'Bruker APEX-II CCD'
_diffrn_measurement_method '\f and \w scans'
_diffrn_radiation_type MoK\a
_diffrn_radiation_wavelength 0.71073
_diffrn_reflns_av_R_equivalents 0.0607
_diffrn_reflns_av_unetI/netI 0.0433
_diffrn_reflns_Laue_measured_fraction_full 1.000
_diffrn_reflns_Laue_measured_fraction_max 0.998
_diffrn_reflns_limit_h_max 10
_diffrn_reflns_limit_h_min -10
_diffrn_reflns_limit_k_max 10
_diffrn_reflns_limit_k_min -10
_diffrn_reflns_limit_l_max 15
_diffrn_reflns_limit_l_min -15
_diffrn_reflns_number 19214
_diffrn_reflns_point_group_measured_fraction_full 1.000
_diffrn_reflns_point_group_measured_fraction_max 0.998
_diffrn_reflns_theta_full 25.242
_diffrn_reflns_theta_max 25.456
_diffrn_reflns_theta_min 1.644
_diffrn_standards_number 0
_exptl_absorpt_coefficient_mu 1.658
_exptl_absorpt_correction_T_max 0.7452
_exptl_absorpt_correction_T_min 0.6395
_exptl_absorpt_correction_type multi-scan
_exptl_absorpt_process_details
;
SADABS-2016/2 (Bruker,2016/2) was used for absorption correction.
wR2(int) was 0.0955 before and 0.0564 after correction.
The Ratio of minimum to maximum transmission is 0.8582.
The \l/2 correction factor is Not present.
;
_exptl_crystal_colour green
_exptl_crystal_colour_primary green
_exptl_crystal_density_diffrn 1.646
_exptl_crystal_description Block
_exptl_crystal_F_000 418
_exptl_crystal_size_max 0.27
_exptl_crystal_size_mid 0.233
_exptl_crystal_size_min 0.137
_refine_diff_density_max 0.344
_refine_diff_density_min -0.314
_refine_diff_density_rms 0.067
_refine_ls_extinction_coef 0.0017(8)
_refine_ls_extinction_expression Fc^*^=kFc[1+0.001xFc^2^\l^3^/sin(2\q)]^-1/4^
_refine_ls_extinction_method 'SHELXL-2018/3 (Sheldrick 2018)'
_refine_ls_goodness_of_fit_ref 1.118
_refine_ls_hydrogen_treatment constr
_refine_ls_matrix_type full
_refine_ls_number_parameters 216
_refine_ls_number_reflns 3079
_refine_ls_number_restraints 0
_refine_ls_restrained_S_all 1.118
_refine_ls_R_factor_all 0.0546
_refine_ls_R_factor_gt 0.0353
_refine_ls_shift/su_max 0.001
_refine_ls_shift/su_mean 0.000
_refine_ls_structure_factor_coef Fsqd
_refine_ls_weighting_details 'w=1/[\s^2^(Fo^2^)+(0.0368P)^2^] where P=(Fo^2^+2Fc^2^)/3'
_refine_ls_weighting_scheme calc
_refine_ls_wR_factor_gt 0.0774
_refine_ls_wR_factor_ref 0.0827
_reflns_Friedel_coverage 0.000
_reflns_Friedel_fraction_full .
_reflns_Friedel_fraction_max .
_reflns_number_gt 2381
_reflns_number_total 3079
_reflns_threshold_expression 'I > 2\s(I)'
_cod_data_source_file ICA-2020-508-119632.cif
_cod_data_source_block ccg_phs_cu9_0m
_cod_database_code 1564508
_shelx_space_group_comment
;
The symmetry employed for this shelxl refinement is uniquely defined
by the following loop, which should always be used as a source of
symmetry information in preference to the above space-group names.
They are only intended as comments.
;
_shelx_estimated_absorpt_t_max 0.805
_shelx_estimated_absorpt_t_min 0.663
_olex2_refinement_description
;
1. Fixed Uiso
 At 1.2 times of:
  All C(H) groups, All N(H) groups
 At 1.5 times of:
  All C(H,H,H) groups, All O(H,H) groups
2.a Free rotating group:
 O2(H2a,H2b), O3(H3a,H3b)
2.b Aromatic/amide H refined with riding coordinates:
 N4(H4), C10(H10), C4(H4a), C13(H13), C1(H1), C11(H11), C12(H12), C2(H2), C3(H3)
2.c Idealised Me refined as rotating group:
 C7(H7a,H7b,H7c)
;

loop_
_space_group_symop_operation_xyz
'x, y, z'
'-x, -y, -z'

loop_
_atom_site_label
_atom_site_type_symbol
_atom_site_fract_x
_atom_site_fract_y
_atom_site_fract_z
_atom_site_U_iso_or_equiv
_atom_site_adp_type
_atom_site_occupancy
_atom_site_site_symmetry_order
_atom_site_calc_flag
_atom_site_refinement_flags_posn
_atom_site_refinement_flags_adp
_atom_site_refinement_flags_occupancy
_atom_site_disorder_assembly
_atom_site_disorder_group
Cu1 Cu 0.60181(5) 0.52418(4) 0.28590(3) 0.03116(14) Uani 1 1 d . . . . .
Cl2 Cl 0.78205(11) 0.80747(10) 0.27668(7) 0.0431(2) Uani 1 1 d . . . . .
Cl1 Cl 0.73643(11) 0.36344(10) 0.18792(6) 0.0405(2) Uani 1 1 d . . . . .
O1 O 0.4047(3) 0.4740(3) 0.16302(17) 0.0369(5) Uani 1 1 d . . . . .
N3 N 0.2520(3) 0.2268(3) 0.24328(19) 0.0314(6) Uani 1 1 d . . . . .
N2 N 0.4073(3) 0.3122(3) 0.31822(18) 0.0285(6) Uani 1 1 d . . . . .
N1 N 0.7102(3) 0.5166(3) 0.43564(19) 0.0322(6) Uani 1 1 d . . . . .
C6 C 0.4282(4) 0.2521(4) 0.4047(2) 0.0301(7) Uani 1 1 d . . . . .
C5 C 0.6043(4) 0.3695(4) 0.4745(2) 0.0289(7) Uani 1 1 d . . . . .
C9 C 0.1048(4) 0.2559(4) 0.0822(2) 0.0287(7) Uani 1 1 d . . . . .
N4 N -0.2000(3) 0.0541(3) 0.0207(2) 0.0393(7) Uani 1 1 d . . . . .
H4 H -0.298275 -0.030900 0.031954 0.047 Uiso 1 1 calc R . . . .
C10 C -0.0545(4) 0.1192(4) 0.0971(2) 0.0334(7) Uani 1 1 d . . . . .
H10 H -0.060765 0.072195 0.160706 0.040 Uiso 1 1 calc R . . . .
C4 C 0.6590(5) 0.3366(4) 0.5729(3) 0.0404(8) Uani 1 1 d . . . . .
H4A H 0.585114 0.234888 0.598957 0.048 Uiso 1 1 calc R . . . .
C13 C 0.1068(4) 0.3191(4) -0.0140(3) 0.0434(9) Uani 1 1 d . . . . .
H13 H 0.212916 0.410206 -0.026966 0.052 Uiso 1 1 calc R . . . .
C1 C 0.8709(4) 0.6330(4) 0.4935(3) 0.0390(8) Uani 1 1 d . . . . .
H1 H 0.943270 0.734082 0.466386 0.047 Uiso 1 1 calc R . . . .
C7 C 0.2926(4) 0.0841(4) 0.4326(3) 0.0434(9) Uani 1 1 d . . . . .
H7A H 0.185682 0.033074 0.378853 0.065 Uiso 1 1 calc GR . . . .
H7B H 0.266253 0.106475 0.501766 0.065 Uiso 1 1 calc GR . . . .
H7C H 0.338211 0.004075 0.435118 0.065 Uiso 1 1 calc GR . . . .
C11 C -0.2001(4) 0.1146(4) -0.0723(3) 0.0440(9) Uani 1 1 d . . . . .
H11 H -0.304374 0.064989 -0.123794 0.053 Uiso 1 1 calc R . . . .
C12 C -0.0466(5) 0.2495(5) -0.0915(3) 0.0525(10) Uani 1 1 d . . . . .
H12 H -0.044658 0.294268 -0.155750 0.063 Uiso 1 1 calc R . . . .
C2 C 0.9328(5) 0.6072(5) 0.5928(3) 0.0467(9) Uani 1 1 d . . . . .
H2 H 1.044963 0.689834 0.632089 0.056 Uiso 1 1 calc R . . . .
O2 O 0.5507(4) 0.0109(4) 0.2912(3) 0.0797(9) Uani 1 1 d . . . . .
H2A H 0.590467 0.103770 0.262517 0.120 Uiso 1 1 d G . . . .
H2B H 0.617584 -0.031486 0.278842 0.120 Uiso 1 1 d G . . . .
C3 C 0.8257(5) 0.4579(5) 0.6319(3) 0.0480(9) Uani 1 1 d . . . . .
H3 H 0.865116 0.438098 0.698232 0.058 Uiso 1 1 calc R . . . .
C8 C 0.2669(4) 0.3264(4) 0.1677(2) 0.0291(7) Uani 1 1 d . . . . .
O3 O -0.5025(3) -0.2291(3) 0.0417(2) 0.0612(7) Uani 1 1 d . . . . .
H3A H -0.567890 -0.278927 -0.020218 0.092 Uiso 1 1 d G . . . .
H3B H -0.518893 -0.313642 0.075699 0.092 Uiso 1 1 d G . . . .

loop_
_atom_site_aniso_label
_atom_site_aniso_U_11
_atom_site_aniso_U_22
_atom_site_aniso_U_33
_atom_site_aniso_U_23
_atom_site_aniso_U_13
_atom_site_aniso_U_12
Cu1 0.0302(2) 0.0306(2) 0.0289(2) 0.01175(16) 0.00354(16) 0.01159(17)
Cl2 0.0401(5) 0.0328(4) 0.0479(5) 0.0159(4) 0.0083(4) 0.0103(4)
Cl1 0.0468(5) 0.0481(5) 0.0339(5) 0.0106(4) 0.0081(4) 0.0284(4)
O1 0.0302(11) 0.0343(12) 0.0367(13) 0.0184(10) 0.0023(10) 0.0077(10)
N3 0.0294(14) 0.0297(14) 0.0294(14) 0.0084(11) 0.0012(12) 0.0108(11)
N2 0.0323(14) 0.0299(13) 0.0235(13) 0.0076(11) 0.0032(11) 0.0156(11)
N1 0.0328(15) 0.0356(15) 0.0310(15) 0.0067(12) 0.0037(12) 0.0195(12)
C6 0.0367(18) 0.0293(17) 0.0296(17) 0.0092(14) 0.0103(14) 0.0190(14)
C5 0.0355(17) 0.0334(17) 0.0240(16) 0.0061(14) 0.0061(14) 0.0217(15)
C9 0.0288(16) 0.0266(16) 0.0302(17) 0.0050(13) 0.0037(14) 0.0138(13)
N4 0.0275(15) 0.0379(16) 0.0449(17) 0.0034(13) 0.0054(13) 0.0112(12)
C10 0.0326(17) 0.0365(18) 0.0300(17) 0.0061(14) 0.0066(14) 0.0160(14)
C4 0.053(2) 0.045(2) 0.0312(19) 0.0131(16) 0.0063(16) 0.0301(17)
C13 0.0345(19) 0.040(2) 0.041(2) 0.0130(16) -0.0023(16) 0.0087(15)
C1 0.0352(19) 0.0412(19) 0.038(2) 0.0050(16) 0.0013(16) 0.0186(16)
C7 0.052(2) 0.0374(19) 0.043(2) 0.0197(16) 0.0167(17) 0.0208(16)
C11 0.0340(19) 0.048(2) 0.043(2) -0.0020(17) -0.0084(16) 0.0197(17)
C12 0.053(2) 0.058(2) 0.041(2) 0.0182(18) -0.0026(18) 0.0236(19)
C2 0.043(2) 0.060(2) 0.038(2) -0.0016(18) -0.0067(17) 0.0313(19)
O2 0.102(2) 0.070(2) 0.103(2) 0.0424(19) 0.057(2) 0.0580(19)
C3 0.061(2) 0.064(2) 0.0312(19) 0.0099(18) -0.0019(18) 0.043(2)
C8 0.0279(16) 0.0303(17) 0.0280(17) 0.0038(14) 0.0041(13) 0.0139(14)
O3 0.0474(16) 0.0554(16) 0.0490(17) 0.0168(13) -0.0098(13) 0.0040(13)

loop_
_atom_type_symbol
_atom_type_description
_atom_type_scat_dispersion_real
_atom_type_scat_dispersion_imag
_atom_type_scat_source
C C 0.0033 0.0016 'International Tables Vol C Tables 4.2.6.8 and 6.1.1.4'
H H 0.0000 0.0000 'International Tables Vol C Tables 4.2.6.8 and 6.1.1.4'
Cl Cl 0.1484 0.1585 'International Tables Vol C Tables 4.2.6.8 and 6.1.1.4'
Cu Cu 0.3201 1.2651 'International Tables Vol C Tables 4.2.6.8 and 6.1.1.4'
N N 0.0061 0.0033 'International Tables Vol C Tables 4.2.6.8 and 6.1.1.4'
O O 0.0106 0.0060 'International Tables Vol C Tables 4.2.6.8 and 6.1.1.4'

loop_
_geom_angle_atom_site_label_1
_geom_angle_atom_site_label_2
_geom_angle_atom_site_label_3
_geom_angle
_geom_angle_site_symmetry_1
_geom_angle_site_symmetry_3
Cl2 Cu1 Cl1 103.90(3) . .
O1 Cu1 Cl2 97.99(6) . .
O1 Cu1 Cl1 97.12(7) . .
O1 Cu1 N1 156.44(9) . .
N2 Cu1 Cl2 161.26(8) . .
N2 Cu1 Cl1 94.84(7) . .
N2 Cu1 O1 79.25(9) . .
N2 Cu1 N1 79.29(10) . .
N1 Cu1 Cl2 99.21(7) . .
N1 Cu1 Cl1 94.24(7) . .
C8 O1 Cu1 108.69(18) . .
C8 N3 N2 107.9(2) . .
N3 N2 Cu1 117.37(17) . .
C6 N2 Cu1 120.3(2) . .
C6 N2 N3 122.2(2) . .
C5 N1 Cu1 112.89(19) . .
C1 N1 Cu1 127.6(2) . .
C1 N1 C5 119.4(3) . .
N2 C6 C5 112.4(2) . .
N2 C6 C7 124.4(3) . .
C5 C6 C7 123.2(3) . .
N1 C5 C6 114.7(2) . .
N1 C5 C4 121.4(3) . .
C4 C5 C6 123.9(3) . .
C10 C9 C13 117.4(3) . .
C10 C9 C8 119.7(3) . .
C13 C9 C8 122.8(3) . .
C11 N4 C10 122.9(3) . .
N4 C10 C9 120.2(3) . .
C5 C4 C3 118.6(3) . .
C9 C13 C12 121.0(3) . .
N1 C1 C2 121.8(3) . .
N4 C11 C12 119.5(3) . .
C11 C12 C13 118.9(3) . .
C3 C2 C1 118.7(3) . .
C2 C3 C4 120.1(3) . .
O1 C8 N3 126.2(3) . .
O1 C8 C9 119.0(3) . .
N3 C8 C9 114.7(2) . .

loop_
_geom_bond_atom_site_label_1
_geom_bond_atom_site_label_2
_geom_bond_distance
_geom_bond_site_symmetry_2
Cu1 Cl2 2.2330(8) .
Cu1 Cl1 2.5612(9) .
Cu1 O1 2.014(2) .
Cu1 N2 1.936(2) .
Cu1 N1 2.032(2) .
O1 C8 1.284(3) .
N3 N2 1.371(3) .
N3 C8 1.325(4) .
N2 C6 1.283(4) .
N1 C5 1.351(4) .
N1 C1 1.335(4) .
C6 C5 1.478(4) .
C6 C7 1.483(4) .
C5 C4 1.381(4) .
C9 C10 1.376(4) .
C9 C13 1.377(4) .
C9 C8 1.489(4) .
N4 C10 1.332(4) .
N4 C11 1.330(4) .
C4 C3 1.381(5) .
C13 C12 1.382(4) .
C1 C2 1.385(4) .
C11 C12 1.358(4) .
C2 C3 1.368(5) .

loop_
_geom_hbond_atom_site_label_D
_geom_hbond_atom_site_label_H
_geom_hbond_atom_site_label_A
_geom_hbond_distance_DH
_geom_hbond_distance_HA
_geom_hbond_distance_DA
_geom_hbond_angle_DHA
_geom_hbond_site_symmetry_A
_geom_hbond_publ_flag
N4 H4 O3 0.86 1.82 2.672(3) 172.2 . yes
O2 H2A Cl1 0.85 2.36 3.201(3) 172.7 . yes
O2 H2B Cl2 0.85 2.45 3.283(3) 166.7 1_545 yes
O3 H3A Cl1 0.85 2.27 3.106(2) 169.7 2 yes
O3 H3B O1 0.85 2.11 2.956(3) 171.6 1_445 yes
